data_7012554
loop_
_publ_author_name
'Carey, David T.'
'Cope-Eatough, Elaine K.'
'Vilaplana-Maf\'e, Eva'
'Mair, Francis S.'
'Pritchard, Robin G.'
'Warren, John E.'
'Woods, Rebecca J.'

_publ_section_title
;
 Structures and reactions of monomeric and dimeric lithium
 diazapentadienyl complexes with electrophiles: synthesis of
 \a-C,C'-dialkyl-\b-diimines, and dissolution-reversible synthesis of
 an \a-alkoxylithium-\b-diimine
;
_journal_issue 6
_journal_name_full 'Dalton Transactions'
_journal_page_first 1083
_journal_paper_doi 10.1039/b212079h
_journal_year 2003
_chemical_compound_source 'synthesis as described'
_chemical_formula_moiety 'C38 H42 Li2 N4 O4'
_chemical_formula_sum 'C38 H42 Li2 N4 O4'
_chemical_formula_weight 632.64
_space_group_IT_number 2
_symmetry_cell_setting triclinic
_symmetry_Int_Tables_number 2
_symmetry_space_group_name_Hall '-P 1'
_symmetry_space_group_name_H-M 'P -1'
_atom_sites_solution_hydrogens geom
_atom_sites_solution_primary direct
_atom_sites_solution_secondary difmap
_audit_conform_dict_location ftp://ftp.iucr.org/pub/cif_core.dic
_audit_conform_dict_name cif_core.dic
_audit_conform_dict_version 2.2
_audit_creation_date 2002-08-01T11:48:00-00:00
_audit_creation_method 'WinGX routine CIF_UPDATE'
_cell_angle_alpha 77.010(2)
_cell_angle_beta 85.387(2)
_cell_angle_gamma 66.242(2)
_cell_formula_units_Z 2
_cell_length_a 10.6917(4)
_cell_length_b 11.8407(5)
_cell_length_c 15.3648(9)
_cell_measurement_reflns_used 73598
_cell_measurement_temperature 150(2)
_cell_measurement_theta_max 28.283
_cell_measurement_theta_min 1.018
_cell_measurement_wavelength 0.71073
_cell_volume 1734.63(14)
_computing_cell_refinement 'HKL Scalepack (Otwinowski & Minor 1997)'
_computing_data_collection 'Collect (Nonius BV, 1997-2000)'
_computing_data_reduction 'HKL Denzo and Scalepack (Otwinowski & Minor 1997)'
_computing_molecular_graphics 'Ortep-3 for Windows (Farrugia, 1997)'
_computing_publication_material 'WinGX publication routines (Farrugia, 1999)'
_computing_structure_refinement 'SHELXL-97 (Sheldrick, 1997)'
_computing_structure_solution 'SHELXS-97 (Sheldrick, 1990)'
_diffrn_ambient_temperature 150(2)
_diffrn_detector 'CCD plate'
_diffrn_measured_fraction_theta_full 0.903
_diffrn_measured_fraction_theta_max 0.903
_diffrn_measurement_device '95mm CCD camera on \k-goniostat'
_diffrn_measurement_device_type KappaCCD
_diffrn_measurement_method 'CCD rotation images, thick slices'
_diffrn_orient_matrix_type 'by Nonius Collect from scalepack cell'
_diffrn_orient_matrix_UB_11 0.991479E-1
_diffrn_orient_matrix_UB_12 -0.307285E-1
_diffrn_orient_matrix_UB_13 -0.154435E-1
_diffrn_orient_matrix_UB_21 -0.246849E-1
_diffrn_orient_matrix_UB_22 0.239624E-1
_diffrn_orient_matrix_UB_23 -0.649233E-1
_diffrn_orient_matrix_UB_31 -0.21379E-2
_diffrn_orient_matrix_UB_32 0.859786E-1
_diffrn_orient_matrix_UB_33 -0.28905E-2
_diffrn_radiation_monochromator graphite
_diffrn_radiation_probe x-ray
_diffrn_radiation_type MoK\a
_diffrn_radiation_wavelength 0.71073
_diffrn_reflns_av_R_equivalents 0.0748
_diffrn_reflns_av_unetI/netI 0.0854
_diffrn_reflns_limit_h_max 13
_diffrn_reflns_limit_h_min -12
_diffrn_reflns_limit_k_max 14
_diffrn_reflns_limit_k_min -15
_diffrn_reflns_limit_l_max 18
_diffrn_reflns_limit_l_min -19
_diffrn_reflns_number 21314
_diffrn_reflns_reduction_process
;
Scaled and merged with SORTAV
R.H. Blessing, (1987) Cryst. Rev. 1, 3-58
R.H. Blessing, (1989) J. Appl. Cryst. 22, 396-397
;
_diffrn_reflns_theta_full 27.48
_diffrn_reflns_theta_max 27.48
_diffrn_reflns_theta_min 3.19
_diffrn_source 'Enraf Nonius FR590'
_exptl_absorpt_coefficient_mu 0.078
_exptl_absorpt_correction_T_max 0.977
_exptl_absorpt_correction_T_min 0.9732
_exptl_absorpt_correction_type multi-scan
_exptl_absorpt_process_details
;
R.H. Blessing, Acta Cryst. (1995), A51, 33-38
;
_exptl_crystal_colour yellow
_exptl_crystal_density_diffrn 1.211
_exptl_crystal_density_method 'not measured'
_exptl_crystal_description prism
_exptl_crystal_F_000 672
_exptl_crystal_size_max 0.35
_exptl_crystal_size_mid 0.3
_exptl_crystal_size_min 0.3
_refine_diff_density_max 0.195
_refine_diff_density_min -0.182
_refine_diff_density_rms 0.038
_refine_ls_extinction_method none
_refine_ls_goodness_of_fit_ref 1.017
_refine_ls_hydrogen_treatment mixed
_refine_ls_matrix_type full
_refine_ls_number_parameters 601
_refine_ls_number_reflns 7179
_refine_ls_number_restraints 0
_refine_ls_restrained_S_all 1.017
_refine_ls_R_factor_all 0.1183
_refine_ls_R_factor_gt 0.0592
_refine_ls_shift/su_max 0
_refine_ls_shift/su_mean 0
_refine_ls_structure_factor_coef Fsqd
_refine_ls_weighting_details 'calc w=1/[\s^2^(Fo^2^)+(0.0779P)^2^+0.1646P] where P=(Fo^2^+2Fc^2^)/3'
_refine_ls_weighting_scheme calc
_refine_ls_wR_factor_gt 0.135
_refine_ls_wR_factor_ref 0.1619
_reflns_number_gt 4221
_reflns_number_total 7179
_reflns_threshold_expression >2sigma(I)
_cod_data_source_file b212079h.txt
_cod_data_source_block 2g
_cod_database_code 7012554

loop_
_symmetry_equiv_pos_as_xyz
'x, y, z'
'-x, -y, -z'

loop_
_atom_site_label
_atom_site_type_symbol
_atom_site_fract_x
_atom_site_fract_y
_atom_site_fract_z
_atom_site_U_iso_or_equiv
_atom_site_adp_type
_atom_site_occupancy
_atom_site_calc_flag
_atom_site_refinement_flags
_atom_site_disorder_assembly
_atom_site_disorder_group
O1 O 0.49857(13) 0.61145(13) 0.33474(10) 0.0499(4) Uani 1 d . . .
O2 O 0.92514(15) 0.20664(14) 0.03125(11) 0.0611(5) Uani 1 d . . .
N1 N 0.57359(16) 0.48214(15) 0.19958(12) 0.0422(4) Uani 1 d . . .
N2 N 0.77111(16) 0.22356(15) 0.18265(12) 0.0455(4) Uani 1 d . . .
Li1 Li 0.7548(3) 0.3480(3) 0.2471(3) 0.0508(9) Uani 1 d . . .
C1 C 0.3664(2) 0.5524(2) 0.10547(18) 0.0471(5) Uani 1 d . . .
C2 C 0.49970(18) 0.45174(19) 0.14806(14) 0.0419(5) Uani 1 d . . .
C3 C 0.5365(2) 0.33283(19) 0.13193(14) 0.0429(5) Uani 1 d . . .
C4 C 0.6653(2) 0.22840(19) 0.14122(14) 0.0440(5) Uani 1 d . . .
C5 C 0.6765(3) 0.1228(2) 0.0981(2) 0.0570(6) Uani 1 d . . .
C6 C 0.55891(19) 0.60973(19) 0.18378(15) 0.0444(5) Uani 1 d . . .
C7 C 0.53009(19) 0.67350(19) 0.25367(16) 0.0477(6) Uani 1 d . . .
C8 C 0.5323(2) 0.7922(2) 0.2424(2) 0.0596(7) Uani 1 d . . .
C9 C 0.5598(3) 0.8511(3) 0.1594(2) 0.0688(8) Uani 1 d . . .
C10 C 0.5841(3) 0.7925(3) 0.0887(2) 0.0689(8) Uani 1 d . . .
C11 C 0.5842(2) 0.6718(2) 0.10077(19) 0.0567(6) Uani 1 d . . .
C12 C 0.4486(3) 0.6801(3) 0.4046(2) 0.0627(7) Uani 1 d . . .
C13 C 0.9008(2) 0.12201(19) 0.18158(16) 0.0482(5) Uani 1 d . . .
C14 C 0.9831(2) 0.1160(2) 0.10618(16) 0.0527(6) Uani 1 d . . .
C15 C 1.1148(2) 0.0236(2) 0.1097(2) 0.0622(7) Uani 1 d . . .
C16 C 1.1644(3) -0.0654(2) 0.1874(2) 0.0689(8) Uani 1 d . . .
C17 C 1.0852(3) -0.0605(2) 0.2625(2) 0.0700(8) Uani 1 d . . .
C18 C 0.9549(2) 0.0339(2) 0.25960(19) 0.0584(6) Uani 1 d . . .
C19 C 1.0020(3) 0.2031(3) -0.0482(2) 0.0727(8) Uani 1 d . . .
H1A H 0.299(2) 0.514(2) 0.1069(16) 0.065(7) Uiso 1 d . . .
H1B H 0.324(2) 0.624(2) 0.1372(14) 0.047(6) Uiso 1 d . . .
H1C H 0.378(2) 0.586(2) 0.0441(18) 0.063(7) Uiso 1 d . . .
H3 H 0.465(2) 0.319(2) 0.1034(15) 0.057(6) Uiso 1 d . . .
H5A H 0.588(3) 0.124(2) 0.0909(16) 0.067(7) Uiso 1 d . . .
H5B H 0.713(3) 0.138(3) 0.039(2) 0.095(10) Uiso 1 d . . .
H5C H 0.730(3) 0.040(2) 0.1369(17) 0.070(7) Uiso 1 d . . .
H8 H 0.511(2) 0.836(2) 0.2910(16) 0.051(7) Uiso 1 d . . .
H9 H 0.560(3) 0.939(3) 0.1540(18) 0.080(8) Uiso 1 d . . .
H10 H 0.603(2) 0.826(2) 0.0321(19) 0.069(8) Uiso 1 d . . .
H11 H 0.609(2) 0.6275(19) 0.0547(15) 0.038(6) Uiso 1 d . . .
H12A H 0.518(3) 0.704(2) 0.4248(17) 0.074(8) Uiso 1 d . . .
H12B H 0.368(3) 0.758(3) 0.3835(18) 0.079(8) Uiso 1 d . . .
H12C H 0.423(3) 0.619(3) 0.453(2) 0.091(9) Uiso 1 d . . .
H15 H 1.167(2) 0.0289(19) 0.0541(16) 0.051(6) Uiso 1 d . . .
H16 H 1.258(3) -0.131(3) 0.1891(19) 0.086(8) Uiso 1 d . . .
H17 H 1.118(3) -0.119(3) 0.321(2) 0.095(9) Uiso 1 d . . .
H18 H 0.904(2) 0.037(2) 0.3129(18) 0.066(7) Uiso 1 d . . .
H19A H 1.082(3) 0.215(2) -0.0346(18) 0.079(8) Uiso 1 d . . .
H19B H 1.032(3) 0.115(3) -0.062(2) 0.107(11) Uiso 1 d . . .
H19C H 0.936(3) 0.284(3) -0.100(2) 0.099(9) Uiso 1 d . . .
O3 O 0.89050(14) 0.42740(14) 0.22040(10) 0.0521(4) Uani 1 d . . .
O4 O 0.35241(12) 0.43605(13) 0.36353(10) 0.0492(4) Uani 1 d . . .
N3 N 0.76921(15) 0.37530(15) 0.37473(12) 0.0433(4) Uani 1 d . . .
N4 N 0.59010(15) 0.24425(15) 0.37810(12) 0.0433(4) Uani 1 d . . .
Li2 Li 0.5591(3) 0.4262(3) 0.3420(3) 0.0479(9) Uani 1 d . . .
C20 C 0.9712(2) 0.2534(3) 0.4744(2) 0.0525(6) Uani 1 d . . .
C21 C 0.83985(18) 0.26892(19) 0.43343(14) 0.0423(5) Uani 1 d . . .
C22 C 0.80024(19) 0.1681(2) 0.45900(15) 0.0445(5) Uani 1 d . . .
C23 C 0.68365(19) 0.15378(19) 0.43435(14) 0.0436(5) Uani 1 d . . .
C24 C 0.6713(3) 0.0322(3) 0.4798(2) 0.0615(7) Uani 1 d . . .
C25 C 0.81321(19) 0.47718(19) 0.35937(15) 0.0451(5) Uani 1 d . . .
C26 C 0.86809(19) 0.5095(2) 0.27662(16) 0.0473(6) Uani 1 d . . .
C27 C 0.8975(2) 0.6165(2) 0.2551(2) 0.0580(7) Uani 1 d . . .
C28 C 0.8725(2) 0.6920(2) 0.3165(2) 0.0649(8) Uani 1 d . . .
C29 C 0.8200(2) 0.6613(2) 0.3986(2) 0.0636(7) Uani 1 d . . .
C30 C 0.7903(2) 0.5548(2) 0.41921(19) 0.0546(6) Uani 1 d . . .
C31 C 0.9378(3) 0.4577(3) 0.1322(2) 0.0666(7) Uani 1 d . . .
C32 C 0.47919(19) 0.22634(19) 0.34793(14) 0.0434(5) Uani 1 d . . .
C33 C 0.35242(19) 0.33086(19) 0.33890(15) 0.0452(5) Uani 1 d . . .
C34 C 0.2381(2) 0.3263(2) 0.30468(16) 0.0526(6) Uani 1 d . . .
C35 C 0.2483(2) 0.2203(2) 0.27726(18) 0.0582(7) Uani 1 d . . .
C36 C 0.3722(2) 0.1191(2) 0.28185(18) 0.0562(6) Uani 1 d . . .
C37 C 0.4863(2) 0.1227(2) 0.31694(16) 0.0504(6) Uani 1 d . . .
C38 C 0.2307(2) 0.5496(2) 0.3423(2) 0.0573(7) Uani 1 d . . .
H20A H 1.012(2) 0.170(2) 0.5099(16) 0.062(7) Uiso 1 d . . .
H20B H 0.957(3) 0.319(3) 0.5080(19) 0.081(9) Uiso 1 d . . .
H20C H 1.027(3) 0.268(2) 0.4305(18) 0.062(7) Uiso 1 d . . .
H22 H 0.861(2) 0.0957(19) 0.5015(14) 0.043(5) Uiso 1 d . . .
H24A H 0.716(2) 0.000(2) 0.5347(17) 0.060(7) Uiso 1 d . . .
H24B H 0.714(3) -0.034(3) 0.4410(18) 0.074(8) Uiso 1 d . . .
H24C H 0.579(3) 0.043(2) 0.4870(18) 0.079(8) Uiso 1 d . . .
H27 H 0.934(2) 0.635(2) 0.1978(17) 0.063(7) Uiso 1 d . . .
H28 H 0.893(2) 0.764(2) 0.2993(17) 0.069(8) Uiso 1 d . . .
H29 H 0.800(2) 0.716(2) 0.4428(17) 0.062(7) Uiso 1 d . . .
H30 H 0.750(2) 0.534(2) 0.4797(17) 0.060(7) Uiso 1 d . . .
H31A H 0.946(2) 0.391(2) 0.1019(17) 0.065(8) Uiso 1 d . . .
H31B H 0.872(2) 0.549(2) 0.0991(16) 0.062(7) Uiso 1 d . . .
H31C H 1.031(3) 0.454(3) 0.1329(19) 0.089(9) Uiso 1 d . . .
H34 H 0.158(2) 0.3962(19) 0.3029(13) 0.042(5) Uiso 1 d . . .
H35 H 0.170(2) 0.220(2) 0.2540(16) 0.062(7) Uiso 1 d . . .
H36 H 0.3812(19) 0.044(2) 0.2612(14) 0.042(5) Uiso 1 d . . .
H37 H 0.568(2) 0.051(2) 0.3166(14) 0.049(6) Uiso 1 d . . .
H38A H 0.251(2) 0.617(2) 0.3618(16) 0.062(7) Uiso 1 d . . .
H38B H 0.158(3) 0.537(2) 0.3750(16) 0.058(7) Uiso 1 d . . .
H38C H 0.217(2) 0.568(2) 0.2730(19) 0.069(7) Uiso 1 d . . .

loop_
_atom_site_aniso_label
_atom_site_aniso_U_11
_atom_site_aniso_U_22
_atom_site_aniso_U_33
_atom_site_aniso_U_23
_atom_site_aniso_U_13
_atom_site_aniso_U_12
O1 0.0411(8) 0.0479(8) 0.0579(10) -0.0150(8) 0.0006(7) -0.0129(6)
O2 0.0482(9) 0.0608(10) 0.0602(11) -0.0047(8) 0.0071(8) -0.0128(7)
N1 0.0367(9) 0.0406(9) 0.0460(10) -0.0049(8) -0.0073(7) -0.0128(7)
N2 0.0359(9) 0.0426(9) 0.0548(11) -0.0101(8) -0.0002(8) -0.0123(7)
Li1 0.0390(18) 0.048(2) 0.060(2) -0.0104(18) -0.0069(16) -0.0110(15)
C1 0.0375(11) 0.0456(13) 0.0522(16) -0.0043(12) -0.0072(10) -0.0122(10)
C2 0.0336(10) 0.0449(12) 0.0426(12) -0.0016(10) -0.0005(9) -0.0148(9)
C3 0.0374(11) 0.0475(13) 0.0439(13) -0.0064(10) -0.0022(9) -0.0182(9)
C4 0.0416(11) 0.0424(11) 0.0472(13) -0.0082(10) 0.0023(9) -0.0168(9)
C5 0.0512(14) 0.0520(15) 0.0713(19) -0.0150(14) 0.0000(13) -0.0227(12)
C6 0.0324(10) 0.0426(12) 0.0526(14) -0.0017(11) -0.0087(9) -0.0119(8)
C7 0.0324(10) 0.0407(12) 0.0627(16) -0.0040(11) -0.0105(10) -0.0088(8)
C8 0.0453(13) 0.0439(14) 0.086(2) -0.0111(15) -0.0110(13) -0.0132(10)
C9 0.0569(15) 0.0493(15) 0.101(2) -0.0034(17) -0.0172(15) -0.0247(12)
C10 0.0574(15) 0.0650(18) 0.077(2) 0.0168(17) -0.0173(14) -0.0307(13)
C11 0.0516(13) 0.0555(15) 0.0615(17) 0.0002(14) -0.0118(12) -0.0242(11)
C12 0.0509(15) 0.0641(17) 0.0722(19) -0.0279(15) -0.0008(13) -0.0145(13)
C13 0.0396(11) 0.0423(12) 0.0598(15) -0.0124(11) -0.0004(10) -0.0124(9)
C14 0.0458(12) 0.0500(13) 0.0596(16) -0.0111(12) 0.0003(11) -0.0164(10)
C15 0.0440(13) 0.0594(15) 0.0753(19) -0.0181(14) 0.0053(13) -0.0115(11)
C16 0.0416(14) 0.0627(16) 0.090(2) -0.0215(15) -0.0090(14) -0.0037(12)
C17 0.0534(15) 0.0607(16) 0.077(2) -0.0069(15) -0.0138(14) -0.0043(12)
C18 0.0476(13) 0.0598(15) 0.0562(16) -0.0087(13) -0.0033(12) -0.0108(11)
C19 0.0572(16) 0.089(2) 0.0660(19) -0.0089(17) 0.0152(14) -0.0293(16)
O3 0.0405(8) 0.0579(9) 0.0560(10) -0.0078(8) 0.0023(7) -0.0202(7)
O4 0.0311(7) 0.0454(8) 0.0635(10) -0.0107(7) -0.0030(6) -0.0073(6)
N3 0.0355(9) 0.0446(10) 0.0480(11) -0.0044(8) -0.0066(8) -0.0157(7)
N4 0.0299(8) 0.0437(9) 0.0512(11) -0.0041(8) -0.0018(7) -0.0120(7)
Li2 0.0336(17) 0.048(2) 0.055(2) -0.0066(17) -0.0052(15) -0.0110(14)
C20 0.0369(12) 0.0537(15) 0.0600(17) -0.0027(14) -0.0093(11) -0.0139(11)
C21 0.0288(10) 0.0480(12) 0.0450(12) -0.0086(10) -0.0015(9) -0.0103(8)
C22 0.0334(10) 0.0423(12) 0.0472(13) -0.0007(10) -0.0039(9) -0.0078(9)
C23 0.0331(10) 0.0411(11) 0.0478(13) -0.0024(10) 0.0032(9) -0.0100(8)
C24 0.0450(14) 0.0572(16) 0.0720(19) 0.0128(15) -0.0145(13) -0.0208(12)
C25 0.0321(10) 0.0435(12) 0.0544(14) -0.0035(11) -0.0102(10) -0.0113(9)
C26 0.0301(10) 0.0475(12) 0.0604(15) -0.0075(12) -0.0085(10) -0.0120(9)
C27 0.0384(12) 0.0569(15) 0.0750(19) 0.0045(14) -0.0113(12) -0.0225(11)
C28 0.0459(13) 0.0474(14) 0.104(2) -0.0052(16) -0.0243(14) -0.0220(11)
C29 0.0472(13) 0.0583(16) 0.087(2) -0.0196(16) -0.0184(14) -0.0164(12)
C30 0.0428(12) 0.0547(14) 0.0648(17) -0.0102(13) -0.0124(12) -0.0165(10)
C31 0.0572(16) 0.077(2) 0.0632(19) -0.0095(16) 0.0062(13) -0.0275(14)
C32 0.0343(10) 0.0461(12) 0.0460(13) -0.0013(10) 0.0003(9) -0.0163(9)
C33 0.0363(11) 0.0469(12) 0.0484(13) -0.0044(10) 0.0003(9) -0.0152(9)
C34 0.0314(11) 0.0555(14) 0.0627(16) -0.0048(12) -0.0027(10) -0.0125(10)
C35 0.0445(13) 0.0599(15) 0.0711(17) -0.0045(13) -0.0108(12) -0.0244(11)
C36 0.0531(14) 0.0506(14) 0.0676(17) -0.0090(13) -0.0057(12) -0.0240(11)
C37 0.0418(12) 0.0428(12) 0.0606(15) -0.0033(11) -0.0018(10) -0.0142(10)
C38 0.0343(12) 0.0525(15) 0.072(2) -0.0118(13) -0.0031(12) -0.0041(10)

loop_
_atom_type_symbol
_atom_type_description
_atom_type_scat_dispersion_real
_atom_type_scat_dispersion_imag
_atom_type_scat_source
C C 0.0033 0.0016 'International Tables Vol C Tables 4.2.6.8 and 6.1.1.4'
H H 0 0 'International Tables Vol C Tables 4.2.6.8 and 6.1.1.4'
Li Li -0.0003 0.0001 'International Tables Vol C Tables 4.2.6.8 and 6.1.1.4'
N N 0.0061 0.0033 'International Tables Vol C Tables 4.2.6.8 and 6.1.1.4'
O O 0.0106 0.006 'International Tables Vol C Tables 4.2.6.8 and 6.1.1.4'

loop_
_geom_angle_atom_site_label_1
_geom_angle_atom_site_label_2
_geom_angle_atom_site_label_3
_geom_angle
_geom_angle_site_symmetry_1
_geom_angle_site_symmetry_3
_geom_angle_publ_flag
C7 O1 C12 118.11(19) . . ?
C7 O1 Li2 112.63(17) . . ?
C12 O1 Li2 128.5(2) . . ?
C14 O2 C19 118.22(19) . . ?
C2 N1 C6 118.19(16) . . ?
C2 N1 Li1 117.51(17) . . ?
C6 N1 Li1 117.43(15) . . ?
C2 N1 Li2 117.07(15) . . ?
C6 N1 Li2 105.27(17) . . ?
Li1 N1 Li2 71.45(15) . . ?
C4 N2 C13 120.20(18) . . ?
C4 N2 Li1 121.42(17) . . ?
C13 N2 Li1 118.36(17) . . ?
N2 Li1 O3 116.9(2) . . ?
N2 Li1 N1 99.98(17) . . ?
O3 Li1 N1 106.57(17) . . ?
N2 Li1 N3 143.2(2) . . ?
O3 Li1 N3 82.01(15) . . ?
N1 Li1 N3 104.36(18) . . ?
N2 Li1 Li2 120.89(19) . . ?
O3 Li1 Li2 121.69(19) . . ?
N1 Li1 Li2 56.99(13) . . ?
N3 Li1 Li2 56.17(13) . . ?
N2 Li1 C26 144.95(19) . . ?
O3 Li1 C26 28.13(8) . . ?
N1 Li1 C26 96.71(14) . . ?
N3 Li1 C26 58.20(11) . . ?
Li2 Li1 C26 94.03(16) . . ?
C2 C1 H1A 109.1(13) . . ?
C2 C1 H1B 113.6(12) . . ?
H1A C1 H1B 106.5(18) . . ?
C2 C1 H1C 111.8(14) . . ?
H1A C1 H1C 107(2) . . ?
H1B C1 H1C 108.9(19) . . ?
N1 C2 C3 124.03(17) . . ?
N1 C2 C1 119.52(19) . . ?
C3 C2 C1 116.44(19) . . ?
C2 C3 C4 130.49(19) . . ?
C2 C3 H3 115.9(12) . . ?
C4 C3 H3 113.3(13) . . ?
N2 C4 C3 123.27(19) . . ?
N2 C4 C5 120.75(19) . . ?
C3 C4 C5 115.96(19) . . ?
C4 C5 H5A 110.6(15) . . ?
C4 C5 H5B 107.4(18) . . ?
H5A C5 H5B 107(2) . . ?
C4 C5 H5C 110.6(15) . . ?
H5A C5 H5C 106(2) . . ?
H5B C5 H5C 115(2) . . ?
C11 C6 C7 117.5(2) . . ?
C11 C6 N1 121.6(2) . . ?
C7 C6 N1 120.65(19) . . ?
C8 C7 O1 122.2(2) . . ?
C8 C7 C6 121.7(2) . . ?
O1 C7 C6 116.06(18) . . ?
C9 C8 C7 119.6(3) . . ?
C9 C8 H8 119.5(13) . . ?
C7 C8 H8 120.9(13) . . ?
C10 C9 C8 120.0(3) . . ?
C10 C9 H9 123.0(15) . . ?
C8 C9 H9 117.0(15) . . ?
C9 C10 C11 120.2(3) . . ?
C9 C10 H10 124.7(17) . . ?
C11 C10 H10 115.1(17) . . ?
C6 C11 C10 120.9(3) . . ?
C6 C11 H11 117.8(12) . . ?
C10 C11 H11 121.1(13) . . ?
O1 C12 H12A 111.9(16) . . ?
O1 C12 H12B 110.2(16) . . ?
H12A C12 H12B 108(2) . . ?
O1 C12 H12C 103.1(17) . . ?
H12A C12 H12C 113(2) . . ?
H12B C12 H12C 111(2) . . ?
C18 C13 C14 118.0(2) . . ?
C18 C13 N2 120.0(2) . . ?
C14 C13 N2 121.61(19) . . ?
O2 C14 C15 123.9(2) . . ?
O2 C14 C13 115.55(18) . . ?
C15 C14 C13 120.5(2) . . ?
C16 C15 C14 120.2(3) . . ?
C16 C15 H15 124.7(12) . . ?
C14 C15 H15 115.1(13) . . ?
C17 C16 C15 120.0(2) . . ?
C17 C16 H16 120.3(16) . . ?
C15 C16 H16 119.7(16) . . ?
C16 C17 C18 119.7(3) . . ?
C16 C17 H17 123.3(17) . . ?
C18 C17 H17 116.9(18) . . ?
C13 C18 C17 121.5(3) . . ?
C13 C18 H18 120.8(15) . . ?
C17 C18 H18 117.7(15) . . ?
O2 C19 H19A 105.4(17) . . ?
O2 C19 H19B 108.7(18) . . ?
H19A C19 H19B 109(2) . . ?
O2 C19 H19C 106.0(15) . . ?
H19A C19 H19C 111(2) . . ?
H19B C19 H19C 116(2) . . ?
C26 O3 C31 118.7(2) . . ?
C26 O3 Li1 108.86(16) . . ?
C31 O3 Li1 122.5(2) . . ?
C33 O4 C38 116.37(17) . . ?
C33 O4 Li2 105.58(15) . . ?
C38 O4 Li2 124.83(17) . . ?
C21 N3 C25 118.56(16) . . ?
C21 N3 Li1 113.99(17) . . ?
C25 N3 Li1 104.03(16) . . ?
C21 N3 Li2 121.69(15) . . ?
C25 N3 Li2 115.71(14) . . ?
Li1 N3 Li2 70.11(15) . . ?
C23 N4 C32 121.62(17) . . ?
C23 N4 Li2 127.90(17) . . ?
C32 N4 Li2 109.49(15) . . ?
N4 Li2 O1 165.0(2) . . ?
N4 Li2 N3 88.84(14) . . ?
O1 Li2 N3 96.35(15) . . ?
N4 Li2 N1 111.08(19) . . ?
O1 Li2 N1 82.29(14) . . ?
N3 Li2 N1 97.56(15) . . ?
N4 Li2 O4 77.99(13) . . ?
O1 Li2 O4 92.27(14) . . ?
N3 Li2 O4 157.0(2) . . ?
N1 Li2 O4 104.72(15) . . ?
N4 Li2 Li1 83.05(16) . . ?
O1 Li2 Li1 111.38(18) . . ?
N3 Li2 Li1 53.72(12) . . ?
N1 Li2 Li1 51.56(12) . . ?
O4 Li2 Li1 140.7(2) . . ?
C21 C20 H20A 109.0(14) . . ?
C21 C20 H20B 112.0(15) . . ?
H20A C20 H20B 113(2) . . ?
C21 C20 H20C 109.1(15) . . ?
H20A C20 H20C 111(2) . . ?
H20B C20 H20C 103(2) . . ?
N3 C21 C22 123.52(17) . . ?
N3 C21 C20 120.04(19) . . ?
C22 C21 C20 116.43(18) . . ?
C21 C22 C23 130.27(18) . . ?
C21 C22 H22 115.4(11) . . ?
C23 C22 H22 114.3(11) . . ?
N4 C23 C22 121.60(18) . . ?
N4 C23 C24 123.16(18) . . ?
C22 C23 C24 115.18(18) . . ?
C23 C24 H24A 110.9(14) . . ?
C23 C24 H24B 110.0(14) . . ?
H24A C24 H24B 108(2) . . ?
C23 C24 H24C 111.5(15) . . ?
H24A C24 H24C 110(2) . . ?
H24B C24 H24C 106(2) . . ?
C30 C25 C26 117.7(2) . . ?
C30 C25 N3 122.8(2) . . ?
C26 C25 N3 119.1(2) . . ?
O3 C26 C27 124.0(2) . . ?
O3 C26 C25 114.91(18) . . ?
C27 C26 C25 121.1(2) . . ?
O3 C26 Li1 43.01(11) . . ?
C27 C26 Li1 154.75(19) . . ?
C25 C26 Li1 76.61(15) . . ?
C28 C27 C26 119.5(3) . . ?
C28 C27 H27 122.5(15) . . ?
C26 C27 H27 117.9(15) . . ?
C29 C28 C27 120.5(3) . . ?
C29 C28 H28 122.5(16) . . ?
C27 C28 H28 117.1(16) . . ?
C28 C29 C30 119.5(3) . . ?
C28 C29 H29 121.0(14) . . ?
C30 C29 H29 119.4(14) . . ?
C25 C30 C29 121.8(3) . . ?
C25 C30 H30 119.2(13) . . ?
C29 C30 H30 119.0(13) . . ?
O3 C31 H31A 107.7(15) . . ?
O3 C31 H31B 110.5(13) . . ?
H31A C31 H31B 114(2) . . ?
O3 C31 H31C 111.6(17) . . ?
H31A C31 H31C 104(2) . . ?
H31B C31 H31C 109(2) . . ?
C37 C32 C33 117.13(18) . . ?
C37 C32 N4 126.41(18) . . ?
C33 C32 N4 116.01(19) . . ?
O4 C33 C34 123.71(19) . . ?
O4 C33 C32 115.36(17) . . ?
C34 C33 C32 120.9(2) . . ?
C35 C34 C33 120.1(2) . . ?
C35 C34 H34 123.5(13) . . ?
C33 C34 H34 116.4(13) . . ?
C34 C35 C36 120.1(2) . . ?
C34 C35 H35 118.5(15) . . ?
C36 C35 H35 121.4(15) . . ?
C35 C36 C37 119.9(2) . . ?
C35 C36 H36 120.8(11) . . ?
C37 C36 H36 119.3(11) . . ?
C32 C37 C36 121.7(2) . . ?
C32 C37 H37 123.0(13) . . ?
C36 C37 H37 115.3(13) . . ?
O4 C38 H38A 105.6(13) . . ?
O4 C38 H38B 108.8(14) . . ?
H38A C38 H38B 110(2) . . ?
O4 C38 H38C 106.0(14) . . ?
H38A C38 H38C 112.6(19) . . ?
H38B C38 H38C 113(2) . . ?

loop_
_geom_bond_atom_site_label_1
_geom_bond_atom_site_label_2
_geom_bond_distance
_geom_bond_site_symmetry_2
_geom_bond_publ_flag
O1 C7 1.388(3) . ?
O1 C12 1.431(3) . ?
O1 Li2 2.000(4) . ?
O2 C14 1.373(3) . ?
O2 C19 1.415(3) . ?
N1 C2 1.356(3) . ?
N1 C6 1.420(3) . ?
N1 Li1 2.009(4) . ?
N1 Li2 2.151(4) . ?
N2 C4 1.317(3) . ?
N2 C13 1.425(3) . ?
N2 Li1 1.898(4) . ?
Li1 O3 1.997(4) . ?
Li1 N3 2.085(4) . ?
Li1 Li2 2.432(5) . ?
Li1 C26 2.771(4) . ?
C1 C2 1.520(3) . ?
C1 H1A 0.99(2) . ?
C1 H1B 1.00(2) . ?
C1 H1C 0.95(3) . ?
C2 C3 1.376(3) . ?
C3 C4 1.423(3) . ?
C3 H3 1.00(2) . ?
C4 C5 1.502(3) . ?
C5 H5A 0.96(3) . ?
C5 H5B 0.97(3) . ?
C5 H5C 0.99(3) . ?
C6 C11 1.387(3) . ?
C6 C7 1.394(3) . ?
C7 C8 1.386(3) . ?
C8 C9 1.379(4) . ?
C8 H8 0.96(2) . ?
C9 C10 1.370(4) . ?
C9 H9 1.02(3) . ?
C10 C11 1.399(4) . ?
C10 H10 0.91(3) . ?
C11 H11 0.93(2) . ?
C12 H12A 0.98(3) . ?
C12 H12B 0.99(3) . ?
C12 H12C 1.02(3) . ?
C13 C18 1.387(3) . ?
C13 C14 1.394(3) . ?
C14 C15 1.388(3) . ?
C15 C16 1.380(4) . ?
C15 H15 0.99(2) . ?
C16 C17 1.373(4) . ?
C16 H16 0.99(3) . ?
C17 C18 1.387(3) . ?
C17 H17 0.99(3) . ?
C18 H18 0.95(3) . ?
C19 H19A 0.97(3) . ?
C19 H19B 1.03(3) . ?
C19 H19C 1.12(3) . ?
O3 C26 1.380(3) . ?
O3 C31 1.428(3) . ?
O4 C33 1.381(3) . ?
O4 C38 1.438(2) . ?
O4 Li2 2.168(3) . ?
N3 C21 1.343(2) . ?
N3 C25 1.430(3) . ?
N3 Li2 2.148(3) . ?
N4 C23 1.325(2) . ?
N4 C32 1.415(2) . ?
N4 Li2 1.995(4) . ?
C20 C21 1.512(3) . ?
C20 H20A 0.95(2) . ?
C20 H20B 0.98(3) . ?
C20 H20C 0.90(3) . ?
C21 C22 1.389(3) . ?
C22 C23 1.415(3) . ?
C22 H22 0.98(2) . ?
C23 C24 1.505(3) . ?
C24 H24A 0.93(3) . ?
C24 H24B 1.03(3) . ?
C24 H24C 0.95(3) . ?
C25 C30 1.383(3) . ?
C25 C26 1.396(3) . ?
C26 C27 1.389(3) . ?
C27 C28 1.381(4) . ?
C27 H27 0.95(3) . ?
C28 C29 1.373(4) . ?
C28 H28 0.93(3) . ?
C29 C30 1.385(3) . ?
C29 H29 0.99(3) . ?
C30 H30 1.02(2) . ?
C31 H31A 0.97(3) . ?
C31 H31B 1.06(2) . ?
C31 H31C 0.99(3) . ?
C32 C37 1.386(3) . ?
C32 C33 1.410(3) . ?
C33 C34 1.394(3) . ?
C34 C35 1.372(3) . ?
C34 H34 0.92(2) . ?
C35 C36 1.376(3) . ?
C35 H35 0.94(2) . ?
C36 C37 1.392(3) . ?
C36 H36 0.98(2) . ?
C37 H37 0.95(2) . ?
C38 H38A 1.01(3) . ?
C38 H38B 0.93(2) . ?
C38 H38C 1.05(3) . ?

loop_
_geom_torsion_atom_site_label_1
_geom_torsion_atom_site_label_2
_geom_torsion_atom_site_label_3
_geom_torsion_atom_site_label_4
_geom_torsion
_geom_torsion_site_symmetry_1
_geom_torsion_site_symmetry_2
_geom_torsion_site_symmetry_3
_geom_torsion_site_symmetry_4
_geom_torsion_publ_flag
C4 N2 Li1 O3 -129.6(2) . . . . ?
C13 N2 Li1 O3 51.8(3) . . . . ?
C4 N2 Li1 N1 -15.2(3) . . . . ?
C13 N2 Li1 N1 166.24(16) . . . . ?
C4 N2 Li1 N3 115.7(3) . . . . ?
C13 N2 Li1 N3 -62.9(4) . . . . ?
C4 N2 Li1 Li2 42.2(3) . . . . ?
C13 N2 Li1 Li2 -136.4(2) . . . . ?
C4 N2 Li1 C26 -132.4(3) . . . . ?
C13 N2 Li1 C26 49.0(4) . . . . ?
C2 N1 Li1 N2 9.0(2) . . . . ?
C6 N1 Li1 N2 -141.53(18) . . . . ?
Li2 N1 Li1 N2 120.49(19) . . . . ?
C2 N1 Li1 O3 131.10(18) . . . . ?
C6 N1 Li1 O3 -19.4(3) . . . . ?
Li2 N1 Li1 O3 -117.4(2) . . . . ?
C2 N1 Li1 N3 -143.12(17) . . . . ?
C6 N1 Li1 N3 66.4(2) . . . . ?
Li2 N1 Li1 N3 -31.62(15) . . . . ?
C2 N1 Li1 Li2 -111.50(18) . . . . ?
C6 N1 Li1 Li2 98.0(2) . . . . ?
C2 N1 Li1 C26 158.05(15) . . . . ?
C6 N1 Li1 C26 7.5(2) . . . . ?
Li2 N1 Li1 C26 -90.46(15) . . . . ?
C6 N1 C2 C3 155.18(19) . . . . ?
Li1 N1 C2 C3 4.9(3) . . . . ?
Li2 N1 C2 C3 -77.3(2) . . . . ?
C6 N1 C2 C1 -25.7(3) . . . . ?
Li1 N1 C2 C1 -175.99(19) . . . . ?
Li2 N1 C2 C1 101.9(2) . . . . ?
N1 C2 C3 C4 -18.8(4) . . . . ?
C1 C2 C3 C4 162.1(2) . . . . ?
C13 N2 C4 C3 -173.58(19) . . . . ?
Li1 N2 C4 C3 7.9(3) . . . . ?
C13 N2 C4 C5 4.6(3) . . . . ?
Li1 N2 C4 C5 -174.0(2) . . . . ?
C2 C3 C4 N2 11.7(4) . . . . ?
C2 C3 C4 C5 -166.6(2) . . . . ?
C2 N1 C6 C11 -57.4(3) . . . . ?
Li1 N1 C6 C11 92.9(2) . . . . ?
Li2 N1 C6 C11 169.64(18) . . . . ?
C2 N1 C6 C7 128.3(2) . . . . ?
Li1 N1 C6 C7 -81.3(2) . . . . ?
Li2 N1 C6 C7 -4.6(2) . . . . ?
C12 O1 C7 C8 8.9(3) . . . . ?
Li2 O1 C7 C8 -162.03(18) . . . . ?
C12 O1 C7 C6 -170.85(18) . . . . ?
Li2 O1 C7 C6 18.2(2) . . . . ?
C11 C6 C7 C8 -2.8(3) . . . . ?
N1 C6 C7 C8 171.69(17) . . . . ?
C11 C6 C7 O1 176.92(17) . . . . ?
N1 C6 C7 O1 -8.6(2) . . . . ?
O1 C7 C8 C9 -177.75(19) . . . . ?
C6 C7 C8 C9 2.0(3) . . . . ?
C7 C8 C9 C10 0.2(3) . . . . ?
C8 C9 C10 C11 -1.4(4) . . . . ?
C7 C6 C11 C10 1.6(3) . . . . ?
N1 C6 C11 C10 -172.85(19) . . . . ?
C9 C10 C11 C6 0.5(3) . . . . ?
C4 N2 C13 C18 -111.6(2) . . . . ?
Li1 N2 C13 C18 66.9(3) . . . . ?
C4 N2 C13 C14 75.8(3) . . . . ?
Li1 N2 C13 C14 -105.6(3) . . . . ?
C19 O2 C14 C15 2.4(4) . . . . ?
C19 O2 C14 C13 -178.0(2) . . . . ?
C18 C13 C14 O2 -179.0(2) . . . . ?
N2 C13 C14 O2 -6.4(3) . . . . ?
C18 C13 C14 C15 0.6(3) . . . . ?
N2 C13 C14 C15 173.2(2) . . . . ?
O2 C14 C15 C16 -178.9(2) . . . . ?
C13 C14 C15 C16 1.5(4) . . . . ?
C14 C15 C16 C17 -2.0(4) . . . . ?
C15 C16 C17 C18 0.3(4) . . . . ?
C14 C13 C18 C17 -2.3(4) . . . . ?
N2 C13 C18 C17 -175.1(2) . . . . ?
C16 C17 C18 C13 1.9(4) . . . . ?
N2 Li1 O3 C26 -176.63(17) . . . . ?
N1 Li1 O3 C26 72.7(2) . . . . ?
N3 Li1 O3 C26 -30.01(16) . . . . ?
Li2 Li1 O3 C26 11.6(3) . . . . ?
N2 Li1 O3 C31 38.4(3) . . . . ?
N1 Li1 O3 C31 -72.3(3) . . . . ?
N3 Li1 O3 C31 -175.02(19) . . . . ?
Li2 Li1 O3 C31 -133.4(2) . . . . ?
C26 Li1 O3 C31 -145.0(3) . . . . ?
N2 Li1 N3 C21 18.9(4) . . . . ?
O3 Li1 N3 C21 -106.12(16) . . . . ?
N1 Li1 N3 C21 148.73(16) . . . . ?
Li2 Li1 N3 C21 116.77(17) . . . . ?
C26 Li1 N3 C21 -122.23(15) . . . . ?
N2 Li1 N3 C25 149.5(3) . . . . ?
O3 Li1 N3 C25 24.46(15) . . . . ?
N1 Li1 N3 C25 -80.69(18) . . . . ?
Li2 Li1 N3 C25 -112.65(16) . . . . ?
C26 Li1 N3 C25 8.35(11) . . . . ?
N2 Li1 N3 Li2 -97.8(3) . . . . ?
O3 Li1 N3 Li2 137.11(16) . . . . ?
N1 Li1 N3 Li2 31.96(15) . . . . ?
C26 Li1 N3 Li2 121.00(13) . . . . ?
C23 N4 Li2 O1 -85.7(8) . . . . ?
C32 N4 Li2 O1 82.9(8) . . . . ?
C23 N4 Li2 N3 24.8(3) . . . . ?
C32 N4 Li2 N3 -166.54(15) . . . . ?
C23 N4 Li2 N1 122.5(2) . . . . ?
C32 N4 Li2 N1 -68.9(2) . . . . ?
C23 N4 Li2 O4 -136.21(19) . . . . ?
C32 N4 Li2 O4 32.45(17) . . . . ?
C23 N4 Li2 Li1 78.4(2) . . . . ?
C32 N4 Li2 Li1 -112.97(17) . . . . ?
C7 O1 Li2 N4 -169.6(7) . . . . ?
C12 O1 Li2 N4 20.7(8) . . . . ?
C7 O1 Li2 N3 80.79(18) . . . . ?
C12 O1 Li2 N3 -88.9(2) . . . . ?
C7 O1 Li2 N1 -16.02(16) . . . . ?
C12 O1 Li2 N1 174.24(18) . . . . ?
C7 O1 Li2 O4 -120.58(15) . . . . ?
C12 O1 Li2 O4 69.7(2) . . . . ?
C7 O1 Li2 Li1 27.4(2) . . . . ?
C12 O1 Li2 Li1 -142.4(2) . . . . ?
C21 N3 Li2 N4 -24.3(2) . . . . ?
C25 N3 Li2 N4 178.65(17) . . . . ?
Li1 N3 Li2 N4 82.22(16) . . . . ?
C21 N3 Li2 O1 141.54(19) . . . . ?
C25 N3 Li2 O1 -15.5(2) . . . . ?
Li1 N3 Li2 O1 -111.92(18) . . . . ?
C21 N3 Li2 N1 -135.43(18) . . . . ?
C25 N3 Li2 N1 67.5(2) . . . . ?
Li1 N3 Li2 N1 -28.89(14) . . . . ?
C21 N3 Li2 O4 30.2(6) . . . . ?
C25 N3 Li2 O4 -126.8(5) . . . . ?
Li1 N3 Li2 O4 136.7(5) . . . . ?
C21 N3 Li2 Li1 -106.5(2) . . . . ?
C25 N3 Li2 Li1 96.42(19) . . . . ?
C2 N1 Li2 N4 50.2(2) . . . . ?
C6 N1 Li2 N4 -176.20(15) . . . . ?
Li1 N1 Li2 N4 -61.86(17) . . . . ?
C2 N1 Li2 O1 -122.69(16) . . . . ?
C6 N1 Li2 O1 10.91(15) . . . . ?
Li1 N1 Li2 O1 125.24(16) . . . . ?
C2 N1 Li2 N3 141.89(16) . . . . ?
C6 N1 Li2 N3 -84.52(16) . . . . ?
Li1 N1 Li2 N3 29.82(15) . . . . ?
C2 N1 Li2 O4 -32.4(2) . . . . ?
C6 N1 Li2 O4 101.24(16) . . . . ?
Li1 N1 Li2 O4 -144.43(19) . . . . ?
C2 N1 Li2 Li1 112.07(19) . . . . ?
C6 N1 Li2 Li1 -114.34(16) . . . . ?
C33 O4 Li2 N4 -33.16(17) . . . . ?
C38 O4 Li2 N4 -172.3(2) . . . . ?
C33 O4 Li2 O1 158.38(15) . . . . ?
C38 O4 Li2 O1 19.3(3) . . . . ?
C33 O4 Li2 N3 -89.5(5) . . . . ?
C38 O4 Li2 N3 131.4(5) . . . . ?
C33 O4 Li2 N1 75.76(18) . . . . ?
C38 O4 Li2 N1 -63.3(3) . . . . ?
C33 O4 Li2 Li1 29.7(3) . . . . ?
C38 O4 Li2 Li1 -109.4(3) . . . . ?
N2 Li1 Li2 N4 42.5(2) . . . . ?
O3 Li1 Li2 N4 -146.1(2) . . . . ?
N1 Li1 Li2 N4 124.02(17) . . . . ?
N3 Li1 Li2 N4 -93.68(14) . . . . ?
C26 Li1 Li2 N4 -140.60(14) . . . . ?
N2 Li1 Li2 O1 -141.9(2) . . . . ?
O3 Li1 Li2 O1 29.6(3) . . . . ?
N1 Li1 Li2 O1 -60.36(16) . . . . ?
N3 Li1 Li2 O1 81.95(17) . . . . ?
C26 Li1 Li2 O1 35.03(19) . . . . ?
N2 Li1 Li2 N3 136.2(2) . . . . ?
O3 Li1 Li2 N3 -52.38(18) . . . . ?
N1 Li1 Li2 N3 -142.30(18) . . . . ?
C26 Li1 Li2 N3 -46.92(11) . . . . ?
N2 Li1 Li2 N1 -81.5(2) . . . . ?
O3 Li1 Li2 N1 89.9(2) . . . . ?
N3 Li1 Li2 N1 142.30(18) . . . . ?
C26 Li1 Li2 N1 95.39(14) . . . . ?
N2 Li1 Li2 O4 -18.8(4) . . . . ?
O3 Li1 Li2 O4 152.7(2) . . . . ?
N1 Li1 Li2 O4 62.7(3) . . . . ?
N3 Li1 Li2 O4 -155.0(3) . . . . ?
C26 Li1 Li2 O4 158.1(2) . . . . ?
C25 N3 C21 C22 174.6(2) . . . . ?
Li1 N3 C21 C22 -62.4(3) . . . . ?
Li2 N3 C21 C22 18.2(3) . . . . ?
C25 N3 C21 C20 -6.4(3) . . . . ?
Li1 N3 C21 C20 116.6(2) . . . . ?
Li2 N3 C21 C20 -162.8(2) . . . . ?
N3 C21 C22 C23 -2.0(4) . . . . ?
C20 C21 C22 C23 178.9(2) . . . . ?
C32 N4 C23 C22 174.92(19) . . . . ?
Li2 N4 C23 C22 -17.6(3) . . . . ?
C32 N4 C23 C24 -8.1(3) . . . . ?
Li2 N4 C23 C24 159.4(2) . . . . ?
C21 C22 C23 N4 0.3(4) . . . . ?
C21 C22 C23 C24 -177.0(3) . . . . ?
C21 N3 C25 C30 -75.8(2) . . . . ?
Li1 N3 C25 C30 156.35(19) . . . . ?
Li2 N3 C25 C30 81.9(2) . . . . ?
C21 N3 C25 C26 111.5(2) . . . . ?
Li1 N3 C25 C26 -16.3(2) . . . . ?
Li2 N3 C25 C26 -90.7(2) . . . . ?
C31 O3 C26 C27 -4.6(3) . . . . ?
Li1 O3 C26 C27 -151.17(19) . . . . ?
C31 O3 C26 C25 175.83(19) . . . . ?
Li1 O3 C26 C25 29.3(2) . . . . ?
C31 O3 C26 Li1 146.6(2) . . . . ?
C30 C25 C26 O3 179.08(16) . . . . ?
N3 C25 C26 O3 -7.9(2) . . . . ?
C30 C25 C26 C27 -0.5(3) . . . . ?
N3 C25 C26 C27 172.52(17) . . . . ?
C30 C25 C26 Li1 -160.86(18) . . . . ?
N3 C25 C26 Li1 12.14(16) . . . . ?
N2 Li1 C26 O3 5.2(3) . . . . ?
N1 Li1 C26 O3 -112.9(2) . . . . ?
N3 Li1 C26 O3 144.35(19) . . . . ?
Li2 Li1 C26 O3 -170.1(2) . . . . ?
N2 Li1 C26 C27 74.8(5) . . . . ?
O3 Li1 C26 C27 69.5(5) . . . . ?
N1 Li1 C26 C27 -43.4(5) . . . . ?
N3 Li1 C26 C27 -146.1(4) . . . . ?
Li2 Li1 C26 C27 -100.6(5) . . . . ?
N2 Li1 C26 C25 -147.6(3) . . . . ?
O3 Li1 C26 C25 -152.9(2) . . . . ?
N1 Li1 C26 C25 94.23(17) . . . . ?
N3 Li1 C26 C25 -8.52(11) . . . . ?
Li2 Li1 C26 C25 37.02(15) . . . . ?
O3 C26 C27 C28 -179.35(18) . . . . ?
C25 C26 C27 C28 0.2(3) . . . . ?
Li1 C26 C27 C28 130.2(4) . . . . ?
C26 C27 C28 C29 0.6(3) . . . . ?
C27 C28 C29 C30 -1.0(3) . . . . ?
C26 C25 C30 C29 0.1(3) . . . . ?
N3 C25 C30 C29 -172.65(18) . . . . ?
C28 C29 C30 C25 0.6(3) . . . . ?
C23 N4 C32 C37 -46.5(3) . . . . ?
Li2 N4 C32 C37 144.0(2) . . . . ?
C23 N4 C32 C33 141.5(2) . . . . ?
Li2 N4 C32 C33 -28.0(2) . . . . ?
C38 O4 C33 C34 -7.3(3) . . . . ?
Li2 O4 C33 C34 -150.4(2) . . . . ?
C38 O4 C33 C32 170.8(2) . . . . ?
Li2 O4 C33 C32 27.7(2) . . . . ?
C37 C32 C33 O4 -174.74(18) . . . . ?
N4 C32 C33 O4 -2.0(3) . . . . ?
C37 C32 C33 C34 3.4(3) . . . . ?
N4 C32 C33 C34 176.17(19) . . . . ?
O4 C33 C34 C35 176.5(2) . . . . ?
C32 C33 C34 C35 -1.5(3) . . . . ?
C33 C34 C35 C36 -1.3(4) . . . . ?
C34 C35 C36 C37 2.0(4) . . . . ?
C33 C32 C37 C36 -2.7(3) . . . . ?
N4 C32 C37 C36 -174.6(2) . . . . ?
C35 C36 C37 C32 0.1(4) . . . . ?
